data_4035778
loop_
_publ_author_name
'Mason, Jeremy D.'
'Weinreb, Steven M.'

_publ_section_title
;
 Synthesis of Alstoscholarisines A-E, Monoterpene Indole Alkaloids with
 Modulating Effects on Neural Stem Cells.
;
_journal_issue 11
_journal_name_full 'The Journal of organic chemistry'
_journal_page_first 5877
_journal_page_last 5896
_journal_paper_doi 10.1021/acs.joc.8b00889
_journal_volume 83
_journal_year 2018
_chemical_formula_moiety 'C27 H30 N2 O4 S'
_chemical_formula_sum 'C27 H30 N2 O4 S'
_chemical_formula_weight 478.59
_space_group_crystal_system triclinic
_space_group_IT_number 1
_space_group_name_Hall 'P 1'
_space_group_name_H-M_alt 'P 1'
_atom_sites_solution_hydrogens geom
_atom_sites_solution_primary direct
_atom_sites_solution_secondary difmap
_audit_creation_date 2017-07-28
_audit_creation_method
;
Olex2 1.2
(compiled 2017.07.20 svn.r3457 for OlexSys, GUI svn.r5370)
;
_cell_angle_alpha 90.378(7)
_cell_angle_beta 104.548(7)
_cell_angle_gamma 109.881(7)
_cell_formula_units_Z 2
_cell_length_a 10.578(4)
_cell_length_b 10.734(4)
_cell_length_c 12.077(5)
_cell_measurement_reflns_used 6465
_cell_measurement_temperature 298(2)
_cell_measurement_theta_max 28.337
_cell_measurement_theta_min 2.361
_cell_volume 1241.8(8)
_computing_cell_refinement 'SAINT V6.36A (BRUKER, 2016)'
_computing_data_collection 'SMART v5.625 (Bruker, 2001)'
_computing_data_reduction 'SAINT V6.36A (BRUKER, 2016)'
_computing_molecular_graphics 'Olex2 (Dolomanov et al., 2009)'
_computing_publication_material 'Olex2 (Dolomanov et al., 2009)'
_computing_structure_refinement 'XL (Sheldrick, 2008)'
_computing_structure_solution 'XS (Sheldrick, 2008)'
_diffrn_ambient_temperature 298.15
_diffrn_measured_fraction_theta_full 0.970
_diffrn_measured_fraction_theta_max 0.970
_diffrn_measurement_device_type 'CCD area detector'
_diffrn_measurement_method 'phi and omega scans'
_diffrn_radiation_monochromator graphite
_diffrn_radiation_type MoK\a
_diffrn_radiation_wavelength 0.71073
_diffrn_reflns_av_R_equivalents 0.0495
_diffrn_reflns_av_unetI/netI 0.0875
_diffrn_reflns_limit_h_max 14
_diffrn_reflns_limit_h_min -12
_diffrn_reflns_limit_k_max 14
_diffrn_reflns_limit_k_min -13
_diffrn_reflns_limit_l_max 16
_diffrn_reflns_limit_l_min -16
_diffrn_reflns_number 18915
_diffrn_reflns_theta_full 28.60
_diffrn_reflns_theta_max 28.60
_diffrn_reflns_theta_min 1.75
_diffrn_source 'fine-focus sealed tube'
_diffrn_source_current 32.0
_diffrn_source_power 1.6
_diffrn_source_voltage 50.0
_exptl_absorpt_coefficient_mu 0.166
_exptl_absorpt_correction_T_max 0.9
_exptl_absorpt_correction_T_min 0.072150
_exptl_absorpt_correction_type multi-scan
_exptl_absorpt_process_details
;
SADABS V2.05 (BRUKER, 2001) was used for absorption correction.
R(int) was 0.1171 before and 0.0919 after correction.
The Ratio of minimum to maximum transmission is 0.0722.
The \l/2 correction factor is 0.0015.
;
_exptl_crystal_colour colorless
_exptl_crystal_density_diffrn 1.280
_exptl_crystal_density_method 'not measured'
_exptl_crystal_description rod
_exptl_crystal_F_000 508
_exptl_crystal_size_max 0.25
_exptl_crystal_size_mid 0.12
_exptl_crystal_size_min 0.1
_refine_diff_density_max 0.290
_refine_diff_density_min -0.554
_refine_diff_density_rms 0.078
_refine_ls_abs_structure_details 'Flack H D (1983), Acta Cryst. A39, 876-881'
_refine_ls_abs_structure_Flack 0.19(9)
_refine_ls_extinction_method none
_refine_ls_goodness_of_fit_ref 1.030
_refine_ls_hydrogen_treatment constr
_refine_ls_matrix_type full
_refine_ls_number_parameters 619
_refine_ls_number_reflns 9814
_refine_ls_number_restraints 9
_refine_ls_restrained_S_all 1.029
_refine_ls_R_factor_all 0.1023
_refine_ls_R_factor_gt 0.0744
_refine_ls_shift/su_max 0.000
_refine_ls_shift/su_mean 0.000
_refine_ls_structure_factor_coef Fsqd
_refine_ls_weighting_details 'calc w=1/[\s^2^(Fo^2^)+(0.1114P)^2^+0.0000P] where P=(Fo^2^+2Fc^2^)/3'
_refine_ls_weighting_scheme calc
_refine_ls_wR_factor_gt 0.1872
_refine_ls_wR_factor_ref 0.2090
_reflns_number_gt 6223
_reflns_number_total 9814
_reflns_threshold_expression >2sigma(I)
_cod_data_source_file jo8b00889_si_002.cif
_cod_data_source_block jdm3s
_cod_original_cell_volume 1241.8(9)
_cod_database_code 4035778
_olex2_refinement_description
;
1. Fixed Uiso
 At 1.2 times of:
  All C(H) groups, All C(H,H) groups
 At 1.5 times of:
  All C(H,H,H) groups
2. Uiso/Uaniso restraints and constraints
Uanis(O4) \\sim Ueq: with sigma of 0.1 and sigma for terminal atoms of 0.2
3.a Ternary CH refined with riding coordinates:
 C1(H1), C2(H2), C3(H3), C17(H17), C30(H30), C31(H31), C32(H32), C45(H45)
3.b Secondary CH2 refined with riding coordinates:
 C4(H4A,H4B), C5(H5A,H5B), C6(H6A,H6B), C28(H28A,H28B), C29(H29A,H29B),
 C33(H33A,H33B)
3.c Aromatic/amide H refined with riding coordinates:
 C7(H7), C13(H13), C14(H14), C15(H15), C16(H16), C22(H22), C23(H23), C25(H25),
 C26(H26), C34(H34), C40(H40), C41(H41), C42(H42), C43(H43), C49(H49), C50(H50),
  C52(H52), C53(H53)
3.d X=CH2 refined with riding coordinates:
 C8(H8A,H8B), C35(H35A,H35B)
3.e Idealised Me refined as rotating group:
 C19(H19A,H19B,H19C), C20(H20A,H20B,H20C), C27(H27A,H27B,H27C), C44(H44A,H44B,
 H44C), C47(H47A,H47B,H47C), C54(H54A,H54B,H54C)
;
_olex2_submission_special_instructions 'No special instructions were received'

loop_
_space_group_symop_id
_space_group_symop_operation_xyz
1 'x, y, z'

loop_
_atom_site_label
_atom_site_type_symbol
_atom_site_fract_x
_atom_site_fract_y
_atom_site_fract_z
_atom_site_U_iso_or_equiv
_atom_site_adp_type
_atom_site_occupancy
_atom_site_calc_flag
_atom_site_refinement_flags_posn
_atom_site_refinement_flags_adp
C1 C 0.6096(5) 0.8331(5) 0.1638(4) 0.0448(11) Uani 1 d . .
H1 H 0.5389 0.8710 0.1692 0.054 Uiso 1 calc R .
C2 C 0.5912(6) 0.7917(5) 0.0383(4) 0.0501(12) Uani 1 d . .
H2 H 0.4994 0.7217 0.0091 0.060 Uiso 1 calc R .
C3 C 0.7032(6) 0.7318(5) 0.0345(4) 0.0538(13) Uani 1 d . .
H3 H 0.6969 0.7117 -0.0464 0.065 Uiso 1 calc R .
C4 C 0.8492(6) 0.8321(6) 0.0904(5) 0.0614(14) Uani 1 d . .
H4A H 0.8688 0.9053 0.0431 0.074 Uiso 1 calc R .
H4B H 0.9170 0.7893 0.0925 0.074 Uiso 1 calc R .
C5 C 0.8672(6) 0.8879(6) 0.2125(5) 0.0547(12) Uani 1 d . .
H5A H 0.8663 0.8193 0.2645 0.066 Uiso 1 calc R .
H5B H 0.9556 0.9611 0.2392 0.066 Uiso 1 calc R .
C6 C 0.5954(8) 0.9104(7) -0.0334(5) 0.0703(16) Uani 1 d . .
H6A H 0.5227 0.9426 -0.0251 0.084 Uiso 1 calc R .
H6B H 0.6844 0.9818 -0.0028 0.084 Uiso 1 calc R .
C7 C 0.5764(9) 0.8781(8) -0.1582(5) 0.087(2) Uani 1 d . .
H7 H 0.4997 0.8049 -0.1969 0.104 Uiso 1 calc R .
C8 C 0.6622(12) 0.9475(12) -0.2177(7) 0.127(4) Uani 1 d . .
H8A H 0.7398 1.0212 -0.1815 0.152 Uiso 1 calc R .
H8B H 0.6446 0.9223 -0.2955 0.152 Uiso 1 calc R .
C9 C 0.6319(5) 0.6090(5) 0.2001(4) 0.0472(11) Uani 1 d . .
C10 C 0.6213(6) 0.5254(6) 0.2857(5) 0.0577(14) Uani 1 d . .
C11 C 0.5721(6) 0.5799(5) 0.3678(4) 0.0509(12) Uani 1 d . .
C12 C 0.5563(5) 0.6993(5) 0.3295(4) 0.0437(11) Uani 1 d . .
C13 C 0.5129(5) 0.7784(5) 0.3903(4) 0.0496(12) Uani 1 d . .
H13 H 0.5046 0.8573 0.3641 0.060 Uiso 1 calc R .
C14 C 0.4821(6) 0.7369(5) 0.4912(5) 0.0544(12) Uani 1 d . .
H14 H 0.4523 0.7881 0.5339 0.065 Uiso 1 calc R .
C15 C 0.4958(6) 0.6150(6) 0.5308(5) 0.0644(15) Uani 1 d . .
H15 H 0.4727 0.5869 0.5981 0.077 Uiso 1 calc R .
C16 C 0.5424(7) 0.5402(6) 0.4705(5) 0.0635(15) Uani 1 d . .
H16 H 0.5542 0.4630 0.4980 0.076 Uiso 1 calc R .
C17 C 0.6752(6) 0.6003(5) 0.0908(4) 0.0509(12) Uani 1 d . .
H17 H 0.7617 0.5806 0.1104 0.061 Uiso 1 calc R .
C18 C 0.5639(7) 0.4867(6) 0.0087(5) 0.0650(15) Uani 1 d . .
C19 C 0.4726(10) 0.2532(7) -0.0363(8) 0.105(3) Uani 1 d . .
H19A H 0.4758 0.2524 -0.1150 0.158 Uiso 1 calc GR .
H19B H 0.3827 0.2521 -0.0323 0.158 Uiso 1 calc GR .
H19C H 0.4882 0.1761 -0.0049 0.158 Uiso 1 calc GR .
C20 C 0.6571(9) 0.3993(7) 0.2962(6) 0.084(2) Uani 1 d . .
H20A H 0.5779 0.3249 0.2544 0.126 Uiso 1 calc GR .
H20B H 0.6813 0.3841 0.3757 0.126 Uiso 1 calc GR .
H20C H 0.7347 0.4093 0.2651 0.126 Uiso 1 calc GR .
C21 C 0.9035(6) 1.1906(5) 0.2656(4) 0.0499(12) Uani 1 d . .
C22 C 1.0398(6) 1.2384(5) 0.3309(4) 0.0601(15) Uani 1 d . .
H22 H 1.0668 1.1993 0.3969 0.072 Uiso 1 calc R .
C23 C 1.1357(7) 1.3429(6) 0.2995(5) 0.0681(16) Uani 1 d . .
H23 H 1.2274 1.3741 0.3451 0.082 Uiso 1 calc R .
C24 C 1.1006(6) 1.4045(5) 0.2012(5) 0.0598(14) Uani 1 d . .
C25 C 0.9605(6) 1.3575(6) 0.1373(4) 0.0592(14) Uani 1 d . .
H25 H 0.9329 1.3990 0.0730 0.071 Uiso 1 calc R .
C26 C 0.8629(6) 1.2519(5) 0.1672(4) 0.0557(13) Uani 1 d . .
H26 H 0.7707 1.2210 0.1227 0.067 Uiso 1 calc R .
C27 C 1.2044(8) 1.5190(7) 0.1662(6) 0.089(2) Uani 1 d . .
H27A H 1.1650 1.5351 0.0893 0.134 Uiso 1 calc GR .
H27B H 1.2868 1.4988 0.1689 0.134 Uiso 1 calc GR .
H27C H 1.2284 1.5969 0.2178 0.134 Uiso 1 calc GR .
N1 N 0.7505(4) 0.9347(4) 0.2100(3) 0.0446(9) Uani 1 d . .
N2 N 0.5909(4) 0.7144(4) 0.2251(3) 0.0445(9) Uani 1 d . .
O1 O 0.6491(4) 1.0801(4) 0.2852(3) 0.0587(10) Uani 1 d . .
O2 O 0.8405(4) 1.0345(4) 0.4185(3) 0.0602(10) Uani 1 d . .
O3 O 0.5795(5) 0.3718(4) 0.0290(4) 0.0835(14) Uani 1 d . .
O4 O 0.4753(8) 0.4959(6) -0.0698(6) 0.145(3) Uani 1 d . U
S1 S 0.77734(12) 1.05602(11) 0.30475(9) 0.0472(3) Uani 1 d . .
C28 C -0.1382(5) 0.7384(5) 0.7132(4) 0.0513(12) Uani 1 d . .
H28A H -0.1369 0.8062 0.7674 0.062 Uiso 1 calc R .
H28B H -0.2247 0.6634 0.7025 0.062 Uiso 1 calc R .
C29 C -0.1279(5) 0.7945(5) 0.5978(4) 0.0537(13) Uani 1 d . .
H29A H -0.1477 0.7218 0.5406 0.064 Uiso 1 calc R .
H29B H -0.1986 0.8346 0.5731 0.064 Uiso 1 calc R .
C30 C 0.0149(5) 0.8982(5) 0.6036(4) 0.0449(11) Uani 1 d . .
H30 H 0.0171 0.9196 0.5252 0.054 Uiso 1 calc R .
C31 C 0.1314(5) 0.8398(5) 0.6516(4) 0.0462(11) Uani 1 d . .
H31 H 0.2213 0.9118 0.6608 0.055 Uiso 1 calc R .
C32 C 0.1213(5) 0.8017(5) 0.7716(4) 0.0460(11) Uani 1 d . .
H32 H 0.1948 0.7662 0.8054 0.055 Uiso 1 calc R .
C33 C 0.1283(7) 0.7261(6) 0.5745(5) 0.0626(14) Uani 1 d . .
H33A H 0.2076 0.7003 0.6096 0.075 Uiso 1 calc R .
H33B H 0.0445 0.6505 0.5716 0.075 Uiso 1 calc R .
C34 C 0.1317(7) 0.7540(7) 0.4544(5) 0.0667(16) Uani 1 d . .
H34 H 0.1981 0.8337 0.4458 0.080 Uiso 1 calc R .
C35 C 0.0535(10) 0.6809(10) 0.3619(6) 0.103(3) Uani 1 d . .
H35A H -0.0148 0.6002 0.3654 0.123 Uiso 1 calc R .
H35B H 0.0649 0.7084 0.2910 0.123 Uiso 1 calc R .
C36 C 0.0873(5) 1.0188(5) 0.8034(4) 0.0434(10) Uani 1 d . .
C37 C 0.0913(6) 1.0947(5) 0.8944(4) 0.0512(12) Uani 1 d . .
C38 C 0.1502(5) 1.0449(5) 0.9969(4) 0.0509(12) Uani 1 d . .
C39 C 0.1787(5) 0.9346(5) 0.9616(4) 0.0474(12) Uani 1 d . .
C40 C 0.2324(5) 0.8587(6) 1.0414(4) 0.0567(13) Uani 1 d . .
H40 H 0.2477 0.7838 1.0176 0.068 Uiso 1 calc R .
C41 C 0.2617(6) 0.8990(7) 1.1565(5) 0.0681(17) Uani 1 d . .
H41 H 0.2969 0.8503 1.2114 0.082 Uiso 1 calc R .
C42 C 0.2389(7) 1.0135(7) 1.1923(5) 0.0727(17) Uani 1 d . .
H42 H 0.2623 1.0408 1.2703 0.087 Uiso 1 calc R .
C43 C 0.1830(6) 1.0843(6) 1.1135(5) 0.0664(16) Uani 1 d . .
H43 H 0.1668 1.1586 1.1378 0.080 Uiso 1 calc R .
C44 C 0.0471(9) 1.2130(7) 0.8936(6) 0.082(2) Uani 1 d . .
H44A H 0.1283 1.2928 0.9141 0.123 Uiso 1 calc GR .
H44B H -0.0066 1.2068 0.9480 0.123 Uiso 1 calc GR .
H44C H -0.0087 1.2156 0.8181 0.123 Uiso 1 calc GR .
C45 C 0.0420(5) 1.0263(5) 0.6755(4) 0.0450(11) Uani 1 d . .
H45 H -0.0454 1.0442 0.6586 0.054 Uiso 1 calc R .
C46 C 0.1505(6) 1.1434(6) 0.6441(4) 0.0527(12) Uani 1 d . .
C47 C 0.2378(8) 1.3768(6) 0.6498(7) 0.088(2) Uani 1 d . .
H47A H 0.2184 1.3920 0.5701 0.133 Uiso 1 calc GR .
H47B H 0.3281 1.3689 0.6743 0.133 Uiso 1 calc GR .
H47C H 0.2364 1.4502 0.6948 0.133 Uiso 1 calc GR .
C48 C -0.1628(6) 0.4411(5) 0.7498(4) 0.0505(12) Uani 1 d . .
C49 C -0.1282(6) 0.3821(5) 0.6653(5) 0.0554(13) Uani 1 d . .
H49 H -0.0379 0.4145 0.6573 0.066 Uiso 1 calc R .
C50 C -0.2288(7) 0.2747(5) 0.5929(5) 0.0618(15) Uani 1 d . .
H50 H -0.2045 0.2348 0.5370 0.074 Uiso 1 calc R .
C51 C -0.3654(6) 0.2246(6) 0.6013(5) 0.0560(13) Uani 1 d . .
C52 C -0.3967(7) 0.2857(6) 0.6849(5) 0.0670(16) Uani 1 d . .
H52 H -0.4878 0.2556 0.6912 0.080 Uiso 1 calc R .
C53 C -0.2971(7) 0.3908(6) 0.7606(5) 0.0617(14) Uani 1 d . .
H53 H -0.3208 0.4275 0.8188 0.074 Uiso 1 calc R .
C54 C -0.4744(8) 0.1109(7) 0.5200(6) 0.085(2) Uani 1 d . .
H54A H -0.4869 0.1362 0.4430 0.127 Uiso 1 calc GR .
H54B H -0.5609 0.0884 0.5404 0.127 Uiso 1 calc GR .
H54C H -0.4451 0.0353 0.5244 0.127 Uiso 1 calc GR .
N3 N -0.0179(4) 0.6953(4) 0.7577(3) 0.0458(9) Uani 1 d . .
N4 N 0.1404(4) 0.9186(4) 0.8433(3) 0.0419(8) Uani 1 d . .
O5 O 0.0940(4) 0.5563(4) 0.8743(3) 0.0638(10) Uani 1 d . .
O6 O -0.0956(5) 0.6006(4) 0.9318(3) 0.0667(11) Uani 1 d . .
O7 O 0.1348(5) 1.2575(4) 0.6651(4) 0.0756(12) Uani 1 d . .
O8 O 0.2389(6) 1.1394(5) 0.6025(6) 0.1077(19) Uani 1 d . .
S2 S -0.03653(13) 0.57681(12) 0.84246(10) 0.0504(3) Uani 1 d . .

loop_
_atom_site_aniso_label
_atom_site_aniso_U_11
_atom_site_aniso_U_22
_atom_site_aniso_U_33
_atom_site_aniso_U_23
_atom_site_aniso_U_13
_atom_site_aniso_U_12
C1 0.056(3) 0.037(3) 0.043(2) 0.0125(19) 0.010(2) 0.020(2)
C2 0.061(3) 0.054(3) 0.039(2) 0.012(2) 0.010(2) 0.027(2)
C3 0.069(4) 0.057(3) 0.047(3) 0.009(2) 0.023(2) 0.031(3)
C4 0.066(4) 0.056(4) 0.068(4) 0.006(3) 0.024(3) 0.024(3)
C5 0.051(3) 0.048(3) 0.069(3) 0.000(2) 0.019(2) 0.019(2)
C6 0.099(5) 0.071(4) 0.052(3) 0.024(3) 0.019(3) 0.044(4)
C7 0.111(6) 0.095(5) 0.052(3) 0.020(3) 0.010(3) 0.042(5)
C8 0.168(9) 0.182(10) 0.058(4) 0.050(6) 0.049(5) 0.083(8)
C9 0.051(3) 0.036(3) 0.052(3) 0.002(2) 0.010(2) 0.014(2)
C10 0.064(3) 0.047(3) 0.061(3) 0.016(2) 0.013(3) 0.020(3)
C11 0.058(3) 0.043(3) 0.050(3) 0.010(2) 0.007(2) 0.020(2)
C12 0.047(3) 0.043(3) 0.044(2) 0.012(2) 0.011(2) 0.021(2)
C13 0.048(3) 0.052(3) 0.051(3) 0.011(2) 0.014(2) 0.019(2)
C14 0.054(3) 0.052(3) 0.056(3) 0.011(2) 0.018(2) 0.015(2)
C15 0.067(4) 0.072(4) 0.047(3) 0.018(3) 0.020(3) 0.012(3)
C16 0.082(4) 0.055(3) 0.049(3) 0.021(3) 0.015(3) 0.021(3)
C17 0.060(3) 0.046(3) 0.053(3) 0.008(2) 0.013(2) 0.029(3)
C18 0.065(4) 0.064(4) 0.063(3) -0.005(3) 0.011(3) 0.022(3)
C19 0.124(7) 0.053(4) 0.104(6) -0.002(4) 0.008(5) 0.004(4)
C20 0.121(6) 0.053(4) 0.089(5) 0.022(3) 0.023(4) 0.049(4)
C21 0.071(3) 0.048(3) 0.035(2) 0.0039(19) 0.007(2) 0.031(3)
C22 0.074(4) 0.050(3) 0.040(3) 0.014(2) 0.006(2) 0.008(3)
C23 0.070(4) 0.063(4) 0.046(3) 0.006(3) -0.001(2) 0.005(3)
C24 0.076(4) 0.042(3) 0.054(3) 0.005(2) 0.020(3) 0.011(3)
C25 0.075(4) 0.056(3) 0.044(3) 0.023(2) 0.011(2) 0.022(3)
C26 0.065(3) 0.054(3) 0.047(3) 0.015(2) 0.011(2) 0.023(3)
C27 0.096(5) 0.071(5) 0.075(4) 0.019(3) 0.017(4) 0.002(4)
N1 0.047(2) 0.040(2) 0.050(2) 0.0035(17) 0.0166(17) 0.0161(18)
N2 0.058(2) 0.036(2) 0.044(2) 0.0104(16) 0.0132(17) 0.0234(19)
O1 0.063(2) 0.053(2) 0.075(2) 0.0122(19) 0.0333(19) 0.0294(19)
O2 0.079(3) 0.050(2) 0.0449(18) 0.0134(16) 0.0200(17) 0.0123(19)
O3 0.100(4) 0.036(2) 0.093(3) -0.001(2) 0.005(3) 0.013(2)
O4 0.147(6) 0.075(4) 0.158(6) -0.033(4) -0.072(5) 0.052(4)
S1 0.0645(8) 0.0381(7) 0.0432(6) 0.0089(5) 0.0180(5) 0.0209(6)
C28 0.044(3) 0.046(3) 0.061(3) 0.015(2) 0.008(2) 0.018(2)
C29 0.055(3) 0.046(3) 0.052(3) 0.010(2) -0.001(2) 0.019(2)
C30 0.055(3) 0.040(3) 0.046(2) 0.016(2) 0.014(2) 0.025(2)
C31 0.053(3) 0.039(3) 0.045(2) 0.0080(19) 0.009(2) 0.018(2)
C32 0.048(3) 0.051(3) 0.043(2) 0.019(2) 0.0069(19) 0.026(2)
C33 0.077(4) 0.064(4) 0.056(3) 0.008(3) 0.016(3) 0.037(3)
C34 0.083(4) 0.075(4) 0.055(3) 0.005(3) 0.021(3) 0.042(4)
C35 0.145(8) 0.125(7) 0.063(4) 0.003(4) 0.015(5) 0.087(7)
C36 0.050(3) 0.038(3) 0.045(2) 0.011(2) 0.013(2) 0.018(2)
C37 0.060(3) 0.047(3) 0.054(3) 0.015(2) 0.025(2) 0.022(2)
C38 0.053(3) 0.047(3) 0.044(2) 0.008(2) 0.011(2) 0.009(2)
C39 0.042(3) 0.050(3) 0.044(2) 0.012(2) 0.008(2) 0.012(2)
C40 0.044(3) 0.069(4) 0.048(3) 0.009(2) 0.004(2) 0.015(3)
C41 0.059(3) 0.087(5) 0.048(3) 0.019(3) -0.002(2) 0.023(3)
C42 0.075(4) 0.079(5) 0.048(3) 0.009(3) 0.013(3) 0.010(3)
C43 0.071(4) 0.062(4) 0.059(3) 0.007(3) 0.023(3) 0.011(3)
C44 0.120(6) 0.069(5) 0.082(4) 0.022(4) 0.041(4) 0.054(4)
C45 0.044(3) 0.045(3) 0.047(2) 0.015(2) 0.013(2) 0.017(2)
C46 0.055(3) 0.053(3) 0.051(3) 0.020(2) 0.015(2) 0.019(2)
C47 0.085(5) 0.048(4) 0.121(6) 0.030(4) 0.031(4) 0.008(3)
C48 0.072(3) 0.045(3) 0.046(3) 0.019(2) 0.021(2) 0.031(3)
C49 0.051(3) 0.050(3) 0.069(3) 0.009(3) 0.020(3) 0.020(3)
C50 0.087(4) 0.044(3) 0.059(3) 0.002(2) 0.023(3) 0.027(3)
C51 0.067(4) 0.045(3) 0.055(3) 0.006(2) 0.015(3) 0.021(3)
C52 0.060(3) 0.053(4) 0.073(4) 0.000(3) 0.022(3) -0.002(3)
C53 0.077(4) 0.055(3) 0.061(3) 0.005(3) 0.035(3) 0.020(3)
C54 0.095(5) 0.064(4) 0.080(4) -0.005(3) 0.017(4) 0.014(4)
N3 0.044(2) 0.040(2) 0.051(2) 0.0140(17) 0.0045(17) 0.0174(17)
N4 0.043(2) 0.036(2) 0.0441(19) 0.0090(16) 0.0058(15) 0.0142(16)
O5 0.070(3) 0.054(2) 0.064(2) 0.0160(18) -0.0013(18) 0.032(2)
O6 0.097(3) 0.054(2) 0.0464(19) 0.0040(16) 0.0219(19) 0.022(2)
O7 0.082(3) 0.040(2) 0.118(4) 0.025(2) 0.049(3) 0.020(2)
O8 0.102(4) 0.062(3) 0.184(6) 0.024(3) 0.090(4) 0.023(3)
S2 0.0710(9) 0.0393(7) 0.0411(6) 0.0117(5) 0.0100(5) 0.0234(6)

loop_
_atom_type_symbol
_atom_type_description
_atom_type_scat_dispersion_real
_atom_type_scat_dispersion_imag
_atom_type_scat_source
C C 0.0033 0.0016 'International Tables Vol C Tables 4.2.6.8 and 6.1.1.4'
H H 0.0000 0.0000 'International Tables Vol C Tables 4.2.6.8 and 6.1.1.4'
N N 0.0061 0.0033 'International Tables Vol C Tables 4.2.6.8 and 6.1.1.4'
O O 0.0106 0.0060 'International Tables Vol C Tables 4.2.6.8 and 6.1.1.4'
S S 0.1246 0.1234 'International Tables Vol C Tables 4.2.6.8 and 6.1.1.4'

loop_
_geom_angle_atom_site_label_1
_geom_angle_atom_site_label_2
_geom_angle_atom_site_label_3
_geom_angle
N1 C1 C2 108.6(4)
N2 C1 C2 107.9(4)
N2 C1 N1 111.9(4)
C1 C2 C3 107.5(4)
C1 C2 C6 110.3(5)
C3 C2 C6 114.3(5)
C2 C3 C17 110.4(4)
C4 C3 C2 110.7(5)
C4 C3 C17 112.0(4)
C3 C4 C5 113.5(4)
N1 C5 C4 107.9(4)
C7 C6 C2 114.0(6)
C8 C7 C6 124.1(8)
C10 C9 C17 130.8(5)
C10 C9 N2 109.1(4)
N2 C9 C17 120.1(4)
C9 C10 C11 107.3(5)
C9 C10 C20 127.8(6)
C11 C10 C20 124.9(5)
C12 C11 C10 107.6(4)
C16 C11 C10 133.5(5)
C16 C11 C12 118.9(5)
C13 C12 C11 122.6(4)
C13 C12 N2 130.3(4)
N2 C12 C11 107.1(4)
C14 C13 C12 117.8(5)
C13 C14 C15 120.5(5)
C16 C15 C14 120.5(5)
C15 C16 C11 119.6(5)
C9 C17 C3 112.1(4)
C18 C17 C3 111.0(4)
C18 C17 C9 109.1(5)
O3 C18 C17 112.2(5)
O4 C18 C17 126.0(6)
O4 C18 O3 121.7(6)
C22 C21 C26 119.5(5)
C22 C21 S1 121.2(4)
C26 C21 S1 119.3(4)
C23 C22 C21 120.3(5)
C22 C23 C24 122.0(5)
C23 C24 C25 117.1(5)
C23 C24 C27 122.5(6)
C25 C24 C27 120.4(5)
C26 C25 C24 121.6(5)
C25 C26 C21 119.4(5)
C1 N1 S1 120.9(3)
C5 N1 C1 115.0(4)
C5 N1 S1 117.8(3)
C9 N2 C1 124.4(4)
C12 N2 C1 125.7(4)
C12 N2 C9 108.8(4)
C18 O3 C19 117.9(5)
N1 S1 C21 102.7(2)
O1 S1 C21 109.9(2)
O1 S1 N1 106.6(2)
O2 S1 C21 106.4(2)
O2 S1 N1 112.5(2)
O2 S1 O1 117.8(2)
N3 C28 C29 108.2(4)
C30 C29 C28 113.2(4)
C29 C30 C31 110.1(4)
C45 C30 C29 111.9(4)
C45 C30 C31 110.6(4)
C32 C31 C30 106.8(4)
C33 C31 C30 114.6(4)
C33 C31 C32 112.9(4)
N3 C32 C31 107.2(4)
N4 C32 C31 109.4(4)
N4 C32 N3 112.7(4)
C34 C33 C31 116.0(5)
C35 C34 C33 127.3(8)
C37 C36 C45 132.2(4)
C37 C36 N4 109.0(4)
N4 C36 C45 118.8(4)
C36 C37 C38 108.1(5)
C36 C37 C44 127.8(5)
C38 C37 C44 124.1(5)
C39 C38 C37 106.7(4)
C43 C38 C37 133.9(6)
C43 C38 C39 119.4(5)
C40 C39 C38 121.5(5)
N4 C39 C38 108.0(4)
N4 C39 C40 130.4(5)
C41 C40 C39 117.7(6)
C40 C41 C42 120.9(5)
C43 C42 C41 120.7(6)
C42 C43 C38 119.7(6)
C36 C45 C30 113.7(4)
C36 C45 C46 108.5(4)
C46 C45 C30 111.4(4)
O7 C46 C45 112.3(5)
O8 C46 C45 126.7(5)
O8 C46 O7 121.0(5)
C49 C48 S2 120.1(4)
C53 C48 C49 119.2(5)
C53 C48 S2 120.7(4)
C50 C49 C48 119.5(5)
C49 C50 C51 121.9(5)
C50 C51 C54 121.3(6)
C52 C51 C50 117.2(5)
C52 C51 C54 121.5(6)
C51 C52 C53 122.1(6)
C48 C53 C52 120.1(5)
C28 N3 C32 114.6(4)
C28 N3 S2 117.6(3)
C32 N3 S2 120.5(3)
C36 N4 C32 123.7(4)
C39 N4 C32 126.3(4)
C39 N4 C36 108.1(4)
C46 O7 C47 118.0(5)
N3 S2 C48 101.8(2)
O5 S2 C48 109.9(3)
O5 S2 N3 106.3(2)
O5 S2 O6 118.6(2)
O6 S2 C48 107.1(3)
O6 S2 N3 111.9(2)

loop_
_geom_bond_atom_site_label_1
_geom_bond_atom_site_label_2
_geom_bond_distance
C1 C2 1.522(7)
C1 N1 1.479(6)
C1 N2 1.458(6)
C2 C3 1.538(7)
C2 C6 1.540(7)
C3 C4 1.528(8)
C3 C17 1.540(7)
C4 C5 1.530(8)
C5 N1 1.477(6)
C6 C7 1.492(9)
C7 C8 1.330(12)
C9 C10 1.374(7)
C9 C17 1.515(7)
C9 N2 1.397(6)
C10 C11 1.433(8)
C10 C20 1.523(8)
C11 C12 1.413(7)
C11 C16 1.390(7)
C12 C13 1.377(7)
C12 N2 1.395(6)
C13 C14 1.377(7)
C14 C15 1.437(8)
C15 C16 1.364(9)
C17 C18 1.509(8)
C18 O3 1.315(8)
C18 O4 1.186(8)
C19 O3 1.442(9)
C21 C22 1.372(8)
C21 C26 1.406(6)
C21 S1 1.762(6)
C22 C23 1.363(8)
C23 C24 1.393(8)
C24 C25 1.399(8)
C24 C27 1.489(9)
C25 C26 1.370(7)
N1 S1 1.628(4)
O1 S1 1.429(4)
O2 S1 1.427(4)
C28 C29 1.536(7)
C28 N3 1.476(6)
C29 C30 1.526(7)
C30 C31 1.555(6)
C30 C45 1.523(7)
C31 C32 1.528(6)
C31 C33 1.517(8)
C32 N3 1.494(6)
C32 N4 1.445(7)
C33 C34 1.490(8)
C34 C35 1.277(10)
C36 C37 1.347(7)
C36 C45 1.509(6)
C36 N4 1.410(6)
C37 C38 1.433(7)
C37 C44 1.494(8)
C38 C39 1.405(8)
C38 C43 1.389(8)
C39 C40 1.401(7)
C39 N4 1.377(6)
C40 C41 1.378(8)
C41 C42 1.414(10)
C42 C43 1.367(9)
C45 C46 1.512(7)
C46 O7 1.322(7)
C46 O8 1.179(7)
C47 O7 1.420(7)
C48 C49 1.383(7)
C48 C53 1.378(8)
C48 S2 1.750(6)
C49 C50 1.382(8)
C50 C51 1.389(9)
C51 C52 1.367(8)
C51 C54 1.497(9)
C52 C53 1.382(9)
N3 S2 1.629(4)
O5 S2 1.430(4)
O6 S2 1.436(4)
